data_4313909
loop_
_publ_author_name
'Srikanta Patra'
'Thomas A. Miller'
'Biprajit Sarkar'
'Mark Niemeyer'
'Michael D. Ward'
'Goutam Kumar Lahiri'

_publ_section_title
;
 An Unusual Dinuclear Ruthenium(III) Complex with a Conjugated Bridging
 Ligand Derived from Cleavage of a 1,4-Dihydro-1,2,4,5-Tetrazine Ring.
 Synthesis, Structure, and UV-Vis-NIR Spectroelectrochemical
 Characterization of a Five-Membered Redox Chain Incorporating Two
 Mixed-Valence States
;
_journal_name_full 'Inorganic Chemistry'
_journal_page_first 4707
_journal_page_last 4713
_journal_paper_doi 10.1021/ic034131n
_journal_volume 42
_journal_year 2003
_chemical_formula_sum 'C34 H48 Cl4 N8 O8 Ru2'
_chemical_formula_weight 1040.74
_chemical_name_systematic
; 
 ? 
;
_space_group_IT_number 2
_symmetry_cell_setting triclinic
_symmetry_space_group_name_Hall '-P 1'
_symmetry_space_group_name_H-M 'P -1'
_atom_sites_solution_hydrogens geom
_atom_sites_solution_primary direct
_atom_sites_solution_secondary difmap
_audit_creation_method SHELXL-97
_cell_angle_alpha 76.7230(11)
_cell_angle_beta 80.9431(11)
_cell_angle_gamma 74.0127(11)
_cell_formula_units_Z 1
_cell_length_a 7.83980(20)
_cell_length_b 11.57980(29)
_cell_length_c 13.12910(29)
_cell_measurement_reflns_used 25085
_cell_measurement_temperature 293(2)
_cell_measurement_theta_max 27.485
_cell_measurement_theta_min 1.018
_cell_volume 1109.52(5)
_computing_cell_refinement 'HKL Scalepack (Otwinowski & Minor 1997)'
_computing_data_collection 'Collect (Nonius BV, 1997-2000)'
_computing_data_reduction 'HKL Denzo and Scalepack (Otwinowski & Minor 1997)'
_computing_structure_refinement 'SHELXL-97 (Sheldrick, 1997)'
_computing_structure_solution 'SHELXS-97 (Sheldrick, 1990)'
_diffrn_ambient_temperature 293(2)
_diffrn_detector_area_resol_mean 9
_diffrn_measured_fraction_theta_full 0.996
_diffrn_measured_fraction_theta_max 0.996
_diffrn_measurement_device '95mm CCD camera on \k-goniostat'
_diffrn_measurement_device_type KappaCCD
_diffrn_measurement_method CCD
_diffrn_radiation_monochromator 'horizonally mounted graphite crystal'
_diffrn_radiation_source 'fine-focus sealed tube'
_diffrn_radiation_type MoK\a
_diffrn_radiation_wavelength 0.71073
_diffrn_reflns_av_R_equivalents 0.0940
_diffrn_reflns_av_sigmaI/netI 0.0542
_diffrn_reflns_limit_h_max 10
_diffrn_reflns_limit_h_min -9
_diffrn_reflns_limit_k_max 15
_diffrn_reflns_limit_k_min -15
_diffrn_reflns_limit_l_max 17
_diffrn_reflns_limit_l_min -17
_diffrn_reflns_number 36326
_diffrn_reflns_theta_full 27.56
_diffrn_reflns_theta_max 27.56
_diffrn_reflns_theta_min 1.60
_exptl_absorpt_coefficient_mu 0.976
_exptl_absorpt_correction_type numerical
_exptl_absorpt_process_details
;
 X-SHAPE (Stoe, Darmstadt 1999) and HABITUS (W. Herrendorf and
 H. Barnighausen, Karlsruhe 1993, Gie\'aen 1996).
;
_exptl_crystal_density_diffrn 1.558
_exptl_crystal_density_method 'not measured'
_exptl_crystal_F_000 528
_refine_diff_density_max 0.621
_refine_diff_density_min -1.037
_refine_diff_density_rms 0.238
_refine_ls_extinction_method none
_refine_ls_goodness_of_fit_ref 1.100
_refine_ls_hydrogen_treatment mixed
_refine_ls_matrix_type full
_refine_ls_number_parameters 280
_refine_ls_number_reflns 5105
_refine_ls_number_restraints 0
_refine_ls_restrained_S_all 1.100
_refine_ls_R_factor_all 0.0790
_refine_ls_R_factor_gt 0.0528
_refine_ls_shift/su_max 0.000
_refine_ls_shift/su_mean 0.000
_refine_ls_structure_factor_coef Fsqd
_refine_ls_weighting_details 'calc w=1/[\s^2^(Fo^2^)+(0.0835P)^2^+0.0000P] where P=(Fo^2^+2Fc^2^)/3'
_refine_ls_weighting_scheme calc
_refine_ls_wR_factor_gt 0.1289
_refine_ls_wR_factor_ref 0.1492
_reflns_number_gt 3892
_reflns_number_total 5105
_reflns_threshold_expression >2sigma(I)
_cod_data_source_file ic034131nsi20030530_092635.cif
_cod_data_source_block comoplex1
_cod_original_cell_volume 1109.516(48)
_cod_database_code 4313909

loop_
_symmetry_equiv_pos_as_xyz
'x, y, z'
'-x, -y, -z'

loop_
_atom_site_label
_atom_site_type_symbol
_atom_site_fract_x
_atom_site_fract_y
_atom_site_fract_z
_atom_site_U_iso_or_equiv
_atom_site_adp_type
_atom_site_occupancy
_atom_site_symmetry_multiplicity
_atom_site_calc_flag
_atom_site_refinement_flags
_atom_site_disorder_assembly
_atom_site_disorder_group
Ru Ru 0.20228(5) -0.24384(3) 0.28109(3) 0.04133(15) Uani 1 1 d . . .
O1 O -0.0491(4) -0.2416(3) 0.3457(3) 0.0541(8) Uani 1 1 d . . .
O2 O 0.2955(4) -0.3257(3) 0.4245(2) 0.0499(8) Uani 1 1 d . . .
O3 O 0.2207(5) -0.4128(3) 0.2545(3) 0.0570(9) Uani 1 1 d . . .
O4 O 0.4572(4) -0.2468(3) 0.2254(2) 0.0495(8) Uani 1 1 d . . .
N1 N 0.1626(5) -0.0636(4) 0.2891(3) 0.0415(8) Uani 1 1 d . . .
N2 N 0.0917(5) 0.0166(3) 0.2014(3) 0.0416(8) Uani 1 1 d . . .
N3 N 0.1146(5) -0.1624(4) 0.1458(3) 0.0458(9) Uani 1 1 d . . .
H3B H 0.106(7) -0.186(5) 0.082(4) 0.054(14) Uiso 1 1 d . . .
N4 N 0.0092(5) 0.0332(4) 0.0360(3) 0.0454(9) Uani 1 1 d . . .
C1 C -0.2913(8) -0.2835(7) 0.4648(5) 0.0746(17) Uani 1 1 d . . .
H1A H -0.3454 -0.2715 0.4012 0.11(3) Uiso 1 1 calc R . .
H1B H -0.3437 -0.2149 0.4986 0.13(3) Uiso 1 1 calc R . .
H1C H -0.3105 -0.3571 0.5111 0.09(2) Uiso 1 1 calc R . .
C2 C -0.0942(6) -0.2948(5) 0.4389(4) 0.0494(11) Uani 1 1 d . . .
C3 C 0.0215(7) -0.3559(5) 0.5155(4) 0.0526(12) Uani 1 1 d . . .
H3A H -0.0278 -0.3945 0.5789 0.065(16) Uiso 1 1 calc R . .
C4 C 0.2027(7) -0.3645(4) 0.5064(3) 0.0472(11) Uani 1 1 d . . .
C5 C 0.3028(8) -0.4195(6) 0.6041(4) 0.0682(16) Uani 1 1 d . . .
H5A H 0.4028 -0.4851 0.5894 0.064(17) Uiso 1 1 calc R . .
H5B H 0.2242 -0.4505 0.6611 0.11(3) Uiso 1 1 calc R . .
H5C H 0.3442 -0.3575 0.6232 0.12(3) Uiso 1 1 calc R . .
C6 C 0.3315(12) -0.5857(7) 0.1750(7) 0.101(3) Uani 1 1 d . . .
H6A H 0.2253 -0.5676 0.1405 0.152 Uiso 1 1 calc R . .
H6B H 0.3224 -0.6444 0.2392 0.152 Uiso 1 1 calc R . .
H6C H 0.4330 -0.6189 0.1298 0.152 Uiso 1 1 calc R . .
C7 C 0.3533(8) -0.4698(5) 0.1996(4) 0.0605(13) Uani 1 1 d . . .
C8 C 0.5109(8) -0.4325(5) 0.1619(4) 0.0634(14) Uani 1 1 d . . .
H8A H 0.5946 -0.4815 0.1210 0.059(15) Uiso 1 1 calc R . .
C9 C 0.5568(7) -0.3321(5) 0.1782(4) 0.0516(12) Uani 1 1 d . . .
C10 C 0.7431(8) -0.3159(7) 0.1422(5) 0.0797(19) Uani 1 1 d . . .
H10A H 0.7364 -0.2345 0.1021 0.12(3) Uiso 1 1 calc R . .
H10B H 0.8051 -0.3744 0.0993 0.12(3) Uiso 1 1 calc R . .
H10C H 0.8062 -0.3283 0.2024 0.13(3) Uiso 1 1 calc R . .
C11 C 0.1695(6) 0.0065(5) 0.3546(3) 0.0448(10) Uani 1 1 d . . .
C12 C 0.1029(7) 0.1302(5) 0.3101(4) 0.0528(12) Uani 1 1 d . . .
H12A H 0.0934 0.1970 0.3405 0.061(15) Uiso 1 1 calc R . .
C13 C 0.0545(7) 0.1342(4) 0.2134(4) 0.0484(11) Uani 1 1 d . . .
C14 C 0.0708(6) -0.0390(4) 0.1196(3) 0.0406(9) Uani 1 1 d . . .
C15 C 0.2404(8) -0.0476(6) 0.4595(4) 0.0615(14) Uani 1 1 d . . .
H15A H 0.1720 -0.1028 0.4999 0.092 Uiso 1 1 calc R . .
H15B H 0.2316 0.0168 0.4963 0.092 Uiso 1 1 calc R . .
H15C H 0.3630 -0.0915 0.4493 0.092 Uiso 1 1 calc R . .
C16 C -0.0287(9) 0.2428(5) 0.1357(4) 0.0637(14) Uani 1 1 d . . .
H16A H -0.1356 0.2310 0.1174 0.075(19) Uiso 1 1 calc R . .
H16B H 0.0533 0.2528 0.0737 0.11(3) Uiso 1 1 calc R . .
H16C H -0.0573 0.3147 0.1659 0.079(19) Uiso 1 1 calc R . .
Cl1 Cl 0.4790(4) -0.1172(3) -0.0780(2) 0.1336(9) Uani 1 1 d . . .
Cl2 Cl 0.3839(3) -0.0793(3) -0.28809(18) 0.1151(8) Uani 1 1 d . . .
C17 C 0.4051(10) -0.0106(7) -0.1862(8) 0.118(3) Uani 1 1 d . . .
H17A H 0.4882 0.0406 -0.2113 0.13(3) Uiso 1 1 calc R . .
H17B H 0.2903 0.0415 -0.1663 0.10(2) Uiso 1 1 calc R . .

loop_
_atom_site_aniso_label
_atom_site_aniso_U_11
_atom_site_aniso_U_22
_atom_site_aniso_U_33
_atom_site_aniso_U_23
_atom_site_aniso_U_13
_atom_site_aniso_U_12
Ru 0.0396(2) 0.0470(2) 0.0368(2) -0.00357(14) -0.00842(14) -0.01120(15)
O1 0.0409(17) 0.068(2) 0.0536(19) -0.0056(17) -0.0117(15) -0.0144(16)
O2 0.0390(16) 0.062(2) 0.0440(17) -0.0004(15) -0.0088(14) -0.0096(15)
O3 0.064(2) 0.050(2) 0.059(2) -0.0060(16) -0.0106(17) -0.0191(17)
O4 0.0461(17) 0.058(2) 0.0439(17) -0.0087(15) -0.0037(14) -0.0133(15)
N1 0.0392(19) 0.054(2) 0.0317(17) -0.0062(16) -0.0073(14) -0.0115(16)
N2 0.0427(19) 0.048(2) 0.0329(17) -0.0055(15) -0.0077(15) -0.0089(16)
N3 0.053(2) 0.049(2) 0.0381(19) -0.0105(17) -0.0092(17) -0.0133(18)
N4 0.054(2) 0.047(2) 0.0349(18) -0.0074(16) -0.0126(16) -0.0090(17)
C1 0.052(3) 0.097(5) 0.080(4) -0.017(4) 0.006(3) -0.035(3)
C2 0.043(2) 0.054(3) 0.056(3) -0.018(2) 0.003(2) -0.017(2)
C3 0.063(3) 0.052(3) 0.043(2) -0.011(2) 0.006(2) -0.021(2)
C4 0.060(3) 0.041(2) 0.038(2) -0.0067(19) -0.006(2) -0.008(2)
C5 0.072(4) 0.077(4) 0.043(3) 0.005(3) -0.013(3) -0.007(3)
C6 0.124(7) 0.068(4) 0.120(7) -0.039(4) -0.004(5) -0.025(4)
C7 0.076(4) 0.048(3) 0.057(3) -0.008(2) -0.018(3) -0.010(3)
C8 0.067(3) 0.062(3) 0.055(3) -0.016(3) -0.003(3) -0.003(3)
C9 0.048(3) 0.061(3) 0.038(2) -0.004(2) -0.005(2) -0.005(2)
C10 0.055(3) 0.102(5) 0.072(4) -0.016(4) 0.008(3) -0.012(3)
C11 0.041(2) 0.058(3) 0.039(2) -0.016(2) -0.0016(18) -0.014(2)
C12 0.058(3) 0.055(3) 0.050(3) -0.020(2) -0.001(2) -0.017(2)
C13 0.053(3) 0.048(3) 0.045(2) -0.011(2) -0.003(2) -0.012(2)
C14 0.040(2) 0.047(2) 0.037(2) -0.0121(18) -0.0044(17) -0.0100(18)
C15 0.066(3) 0.079(4) 0.039(2) -0.013(2) -0.013(2) -0.013(3)
C16 0.084(4) 0.049(3) 0.056(3) -0.008(2) -0.011(3) -0.012(3)
Cl1 0.131(2) 0.182(3) 0.1019(16) -0.0577(17) -0.0147(15) -0.0357(19)
Cl2 0.1003(15) 0.155(2) 0.0926(14) 0.0017(13) -0.0220(11) -0.0498(14)
C17 0.066(4) 0.083(5) 0.203(10) -0.037(6) 0.034(5) -0.032(4)

loop_
_atom_type_symbol
_atom_type_description
_atom_type_scat_dispersion_real
_atom_type_scat_dispersion_imag
_atom_type_scat_source
C C 0.0033 0.0016 'International Tables Vol C Tables 4.2.6.8 and 6.1.1.4'
H H 0.0000 0.0000 'International Tables Vol C Tables 4.2.6.8 and 6.1.1.4'
N N 0.0061 0.0033 'International Tables Vol C Tables 4.2.6.8 and 6.1.1.4'
O O 0.0106 0.0060 'International Tables Vol C Tables 4.2.6.8 and 6.1.1.4'
Ru Ru -1.2594 0.8363 'International Tables Vol C Tables 4.2.6.8 and 6.1.1.4'
Cl Cl 0.1484 0.1585 'International Tables Vol C Tables 4.2.6.8 and 6.1.1.4'

loop_
_geom_angle_atom_site_label_1
_geom_angle_atom_site_label_2
_geom_angle_atom_site_label_3
_geom_angle
_geom_angle_site_symmetry_1
_geom_angle_site_symmetry_3
_geom_angle_publ_flag
N3 Ru O4 93.02(15) . . ?
N3 Ru O1 90.18(15) . . ?
O4 Ru O1 176.51(13) . . ?
N3 Ru O3 92.86(15) . . ?
O4 Ru O3 93.70(14) . . ?
O1 Ru O3 87.54(15) . . ?
N3 Ru N1 78.91(15) . . ?
O4 Ru N1 88.61(14) . . ?
O1 Ru N1 90.63(15) . . ?
O3 Ru N1 171.56(14) . . ?
N3 Ru O2 178.54(15) . . ?
O4 Ru O2 86.66(12) . . ?
O1 Ru O2 90.11(13) . . ?
O3 Ru O2 88.58(14) . . ?
N1 Ru O2 99.66(14) . . ?
C2 O1 Ru 125.8(3) . . ?
C4 O2 Ru 125.3(3) . . ?
C7 O3 Ru 122.9(4) . . ?
C9 O4 Ru 122.1(3) . . ?
C11 N1 N2 105.5(4) . . ?
C11 N1 Ru 141.3(3) . . ?
N2 N1 Ru 113.0(3) . . ?
C13 N2 N1 111.1(4) . . ?
C13 N2 C14 133.3(4) . . ?
N1 N2 C14 115.5(4) . . ?
C14 N3 Ru 120.0(3) . . ?
C14 N3 H3B 103(3) . . ?
Ru N3 H3B 137(3) . . ?
C14 N4 N4 110.9(5) . 2 ?
O1 C2 C3 125.6(4) . . ?
O1 C2 C1 114.6(5) . . ?
C3 C2 C1 119.7(5) . . ?
C4 C3 C2 126.3(5) . . ?
O2 C4 C3 126.1(4) . . ?
O2 C4 C5 115.2(5) . . ?
C3 C4 C5 118.7(4) . . ?
O3 C7 C8 125.4(5) . . ?
O3 C7 C6 115.3(6) . . ?
C8 C7 C6 119.4(6) . . ?
C9 C8 C7 127.8(5) . . ?
O4 C9 C8 127.0(5) . . ?
O4 C9 C10 113.2(5) . . ?
C8 C9 C10 119.8(5) . . ?
N1 C11 C12 109.9(4) . . ?
N1 C11 C15 121.5(5) . . ?
C12 C11 C15 128.6(5) . . ?
C13 C12 C11 107.2(4) . . ?
N2 C13 C12 106.2(4) . . ?
N2 C13 C16 125.0(4) . . ?
C12 C13 C16 128.8(5) . . ?
N4 C14 N3 130.5(4) . . ?
N4 C14 N2 117.0(4) . . ?
N3 C14 N2 112.4(4) . . ?
Cl1 C17 Cl2 112.0(5) . . ?

loop_
_geom_bond_atom_site_label_1
_geom_bond_atom_site_label_2
_geom_bond_distance
_geom_bond_site_symmetry_2
_geom_bond_publ_flag
Ru N3 1.943(4) . ?
Ru O4 2.011(3) . ?
Ru O1 2.015(3) . ?
Ru O3 2.028(4) . ?
Ru N1 2.048(4) . ?
Ru O2 2.052(3) . ?
O1 C2 1.280(6) . ?
O2 C4 1.265(5) . ?
O3 C7 1.281(7) . ?
O4 C9 1.294(6) . ?
N1 C11 1.327(6) . ?
N1 N2 1.387(5) . ?
N2 C13 1.352(6) . ?
N2 C14 1.424(5) . ?
N3 C14 1.348(6) . ?
N3 H3B 0.96(5) . ?
N4 C14 1.288(6) . ?
N4 N4 1.396(7) 2 ?
C1 C2 1.505(7) . ?
C2 C3 1.393(7) . ?
C3 C4 1.385(7) . ?
C4 C5 1.527(6) . ?
C6 C7 1.509(8) . ?
C7 C8 1.400(8) . ?
C8 C9 1.377(8) . ?
C9 C10 1.512(8) . ?
C11 C12 1.402(7) . ?
C11 C15 1.500(6) . ?
C12 C13 1.368(7) . ?
C13 C16 1.488(7) . ?
Cl1 C17 1.714(10) . ?
Cl2 C17 1.755(10) . ?
